data_9016307
loop_
_publ_author_name
'Vannier, R.'
'Mairesse, G.'
'Abraham, F.'
'Nowogorocki, G.'

_publ_section_title
;
 Bi26Mo10Od solid solution type in the Bi2O3 - MoO3 - V2O5 ternary diagram
 _cod_database_code 1004131
;
_journal_name_full 'Journal of Solid State Chemistry'
_journal_page_first 394
_journal_page_last 406
_journal_paper_doi 10.1006/jssc.1996.0133
_journal_volume 122
_journal_year 1996
_chemical_formula_sum 'Bi13 Mo5 O34'
_space_group_IT_number 13
_symmetry_space_group_name_Hall '-P 2yc'
_symmetry_space_group_name_H-M 'P 1 2/c 1'
_cell_angle_alpha 90
_cell_angle_beta 102.94
_cell_angle_gamma 90
_cell_length_a 11.742
_cell_length_b 5.800
_cell_length_c 24.76999
_cell_formula_units_Z 2
_cell_volume 1644.086
_database_code_amcsd 0013883
_exptl_crystal_density_diffrn 7.556
_cod_duplicate_entry 1004131
_cod_database_code 9016307
_amcsd_formula_title 'Bi26 Mo10 O69'

loop_
_space_group_symop_operation_xyz
x,y,z
x,-y,1/2+z
-x,y,1/2-z
-x,-y,-z

loop_
_atom_site_aniso_label
_atom_site_aniso_U_11
_atom_site_aniso_U_22
_atom_site_aniso_U_33
_atom_site_aniso_U_12
_atom_site_aniso_U_13
_atom_site_aniso_U_23
Bi1 0.01290 0.01230 0.01290 0.00040 0.00410 -0.00140
Bi2 0.01140 0.01060 0.01950 0.00020 0.00630 -0.00040
Bi3 0.01900 0.01350 0.01320 0.00220 0.00390 0.00100
Bi4 0.00990 0.01510 0.02040 0.00020 0.00420 -0.00240
Bi5 0.00940 0.01550 0.01660 0.00170 0.00510 0.00440
Bi6 0.01440 0.01360 0.01100 -0.00220 0.00340 0.00030
Bi7 0.04000 0.07400 0.02300 0.00400 0.01500 0.00000
Mo1 0.01200 0.01900 0.02900 -0.00140 0.00820 0.00100
Mo2 0.04100 0.02000 0.01700 0.00200 0.00500 0.00200
Mo3 0.01900 0.01900 0.03200 0.00000 0.00500 0.00000

loop_
_atom_site_label
_atom_site_fract_x
_atom_site_fract_y
_atom_site_fract_z
_atom_site_occupancy
Bi1 0.04101 0.41630 0.32690 1.00000
Bi2 0.15779 0.91510 0.24587 1.00000
Bi3 0.24670 0.01130 0.40065 1.00000
Bi4 0.36084 0.50260 0.32328 1.00000
Bi5 0.26942 0.50340 0.16025 1.00000
Bi6 0.07778 0.00810 0.09138 1.00000
Bi7 0.51200 0.47800 0.01010 0.50000
Mo1 0.41800 -0.00450 0.07750 1.00000
Mo2 0.83170 0.51600 0.01080 1.00000
Mo3 0.50000 0.00780 0.25000 1.00000
O1 0.00000 0.72700 0.25000 1.00000
O2 0.13600 0.26100 0.15820 1.00000
O3 0.13200 0.75500 0.15390 1.00000
O4 0.23800 0.76900 0.33620 1.00000
O5 0.25500 0.58900 0.24400 1.00000
O6 0.06300 0.06600 0.36740 1.00000
O7 0.00000 0.23900 0.25000 1.00000
O8 0.23000 0.26900 0.33500 1.00000
O9 0.50600 0.73500 0.08200 1.00000
O10 0.37900 0.10600 0.01300 1.00000
O11 0.30200 -0.02400 0.10500 1.00000
O12 0.52800 0.20500 0.09900 1.00000
O13 0.92900 0.30300 0.02300 1.00000
O14 0.80000 0.55200 -0.05800 1.00000
O15 0.88800 0.75500 0.04900 1.00000
O16 0.71000 0.43300 0.03200 1.00000
O17 0.37800 0.16600 0.24500 1.00000
O18 0.48200 0.82000 0.19400 1.00000

loop_
_cod_related_entry_id
_cod_related_entry_database
_cod_related_entry_code
1 AMCSD 0013883
